data_7151028
loop_
_publ_author_name
'Ramachary, Dhevalapally B.'
'Reddy, Y. Vijayendar'
'Kishor, Mamillapalli'

_publ_section_title
;
 Multi-catalysis reactions: direct organocatalytic sequential one-pot
 synthesis of highly functionalized cyclopenta[b]chromen-1-ones
;
_journal_issue 22
_journal_name_full 'Organic &amp; Biomolecular Chemistry'
_journal_page_first 4188
_journal_page_last 4197
_journal_paper_doi 10.1039/b812551a
_journal_volume 6
_journal_year 2008
_chemical_formula_sum 'C13 H14 O3'
_chemical_formula_weight 218.24
_chemical_name_systematic
;
?
;
_space_group_IT_number 61
_symmetry_cell_setting orthorhombic
_symmetry_space_group_name_Hall '-P 2ac 2ab'
_symmetry_space_group_name_H-M 'P b c a'
_atom_sites_solution_hydrogens geom
_atom_sites_solution_primary direct
_atom_sites_solution_secondary difmap
_audit_creation_method SHELXL-97
_cell_angle_alpha 90.00
_cell_angle_beta 90.00
_cell_angle_gamma 90.00
_cell_formula_units_Z 8
_cell_length_a 12.869(2)
_cell_length_b 7.4613(14)
_cell_length_c 23.807(4)
_cell_measurement_reflns_used 6994
_cell_measurement_temperature 298(2)
_cell_measurement_theta_max 25.80
_cell_measurement_theta_min 2.33
_cell_volume 2285.9(7)
_computing_cell_refinement 'Bruker SMART'
_computing_data_collection 'Bruker SMART'
_computing_data_reduction 'Bruker SAINT'
_computing_molecular_graphics 'Bruker SHELXTL'
_computing_publication_material 'Bruker SHELXTL'
_computing_structure_refinement 'SHELXL-97 (Sheldrick, 1997)'
_computing_structure_solution 'SHELXS-97 (Sheldrick, 1990)'
_diffrn_ambient_temperature 298(2)
_diffrn_measured_fraction_theta_full 0.986
_diffrn_measured_fraction_theta_max 0.986
_diffrn_measurement_device_type 'CCD area detector'
_diffrn_measurement_method 'phi and omega scans'
_diffrn_radiation_monochromator graphite
_diffrn_radiation_source 'fine-focus sealed tube'
_diffrn_radiation_type MoK\a
_diffrn_radiation_wavelength 0.71073
_diffrn_reflns_av_R_equivalents 0.0638
_diffrn_reflns_av_sigmaI/netI 0.0423
_diffrn_reflns_limit_h_max 15
_diffrn_reflns_limit_h_min -15
_diffrn_reflns_limit_k_max 9
_diffrn_reflns_limit_k_min -9
_diffrn_reflns_limit_l_max 29
_diffrn_reflns_limit_l_min -29
_diffrn_reflns_number 15427
_diffrn_reflns_theta_full 26.03
_diffrn_reflns_theta_max 26.03
_diffrn_reflns_theta_min 1.71
_exptl_absorpt_coefficient_mu 0.090
_exptl_absorpt_correction_T_max 0.9911
_exptl_absorpt_correction_T_min 0.9634
_exptl_absorpt_correction_type multi-scan
_exptl_absorpt_process_details sadabs
_exptl_crystal_colour colorless
_exptl_crystal_density_diffrn 1.268
_exptl_crystal_density_method 'not measured'
_exptl_crystal_description needle
_exptl_crystal_F_000 928
_exptl_crystal_size_max 0.42
_exptl_crystal_size_mid 0.10
_exptl_crystal_size_min 0.10
_refine_diff_density_max 0.175
_refine_diff_density_min -0.168
_refine_diff_density_rms 0.043
_refine_ls_extinction_method none
_refine_ls_goodness_of_fit_ref 1.137
_refine_ls_hydrogen_treatment constr
_refine_ls_matrix_type full
_refine_ls_number_parameters 148
_refine_ls_number_reflns 2132
_refine_ls_number_restraints 0
_refine_ls_restrained_S_all 1.137
_refine_ls_R_factor_all 0.0821
_refine_ls_R_factor_gt 0.0639
_refine_ls_shift/su_max 0.000
_refine_ls_shift/su_mean 0.000
_refine_ls_structure_factor_coef Fsqd
_refine_ls_weighting_details 'calc w=1/[\s^2^(Fo^2^)+(0.0545P)^2^+0.8508P] where P=(Fo^2^+2Fc^2^)/3'
_refine_ls_weighting_scheme calc
_refine_ls_wR_factor_gt 0.1410
_refine_ls_wR_factor_ref 0.1522
_reflns_number_gt 1668
_reflns_number_total 2132
_reflns_threshold_expression >2sigma(I)
_cod_data_source_file b812551a.txt
_cod_data_source_block 1_s
_cod_depositor_comments
;
The following automatic conversions were performed:
'_symmetry_cell_setting' value 'Orthorhombic' changed to 'orthorhombic'
according to '/home/saulius/struct/CIF-dictionaries/cif_core.dic'
dictionary named 'cif_core.dic' version 2.4.1 from 2010-06-29.

Automatic conversion script
Id: cif_fix_enum 1527 2010-12-29 10:47:43Z saulius 
;
_cod_original_sg_symbol_H-M Pbca
_cod_database_code 7151028

loop_
_symmetry_equiv_pos_as_xyz
'x, y, z'
'-x+1/2, -y, z+1/2'
'-x, y+1/2, -z+1/2'
'x+1/2, -y+1/2, -z'
'-x, -y, -z'
'x-1/2, y, -z-1/2'
'x, -y-1/2, z-1/2'
'-x-1/2, y-1/2, z'

loop_
_atom_site_label
_atom_site_type_symbol
_atom_site_fract_x
_atom_site_fract_y
_atom_site_fract_z
_atom_site_U_iso_or_equiv
_atom_site_adp_type
_atom_site_occupancy
_atom_site_symmetry_multiplicity
_atom_site_calc_flag
_atom_site_refinement_flags
_atom_site_disorder_assembly
_atom_site_disorder_group
C1 C -0.09549(18) 0.2528(3) 0.51315(10) 0.0454(6) Uani 1 1 d . . .
C2 C -0.01613(16) 0.2178(3) 0.55307(10) 0.0398(5) Uani 1 1 d . . .
C3 C 0.07579(17) 0.2158(3) 0.52489(10) 0.0427(5) Uani 1 1 d . . .
C4 C 0.06488(18) 0.2481(3) 0.46340(11) 0.0506(6) Uani 1 1 d . . .
H4A H 0.0920 0.1480 0.4419 0.061 Uiso 1 1 calc R . .
H4B H 0.1009 0.3565 0.4522 0.061 Uiso 1 1 calc R . .
C5 C -0.05132(19) 0.2671(3) 0.45525(11) 0.0524(6) Uani 1 1 d . . .
H5A H -0.0682 0.3821 0.4386 0.063 Uiso 1 1 calc R . .
H5B H -0.0779 0.1725 0.4313 0.063 Uiso 1 1 calc R . .
C6 C -0.03272(17) 0.1960(3) 0.61510(10) 0.0449(5) Uani 1 1 d . . .
H6A H 0.0197 0.1156 0.6300 0.054 Uiso 1 1 calc R . .
H6B H -0.1002 0.1417 0.6215 0.054 Uiso 1 1 calc R . .
C7 C -0.02732(15) 0.3725(3) 0.64608(9) 0.0404(5) Uani 1 1 d . . .
C8 C -0.11225(17) 0.4850(3) 0.65183(10) 0.0490(6) Uani 1 1 d . . .
C9 C -0.1026(2) 0.6460(4) 0.67966(11) 0.0614(7) Uani 1 1 d . . .
H9 H -0.1602 0.7204 0.6834 0.074 Uiso 1 1 calc R . .
C10 C -0.0093(2) 0.6975(4) 0.70175(12) 0.0648(7) Uani 1 1 d . . .
H10 H -0.0041 0.8070 0.7202 0.078 Uiso 1 1 calc R . .
C11 C 0.0771(2) 0.5895(4) 0.69702(12) 0.0614(7) Uani 1 1 d . . .
C12 C 0.06560(18) 0.4297(3) 0.66890(10) 0.0507(6) Uani 1 1 d . . .
H12 H 0.1235 0.3561 0.6651 0.061 Uiso 1 1 calc R . .
C13 C 0.1795(3) 0.6429(6) 0.7227(2) 0.1132(15) Uani 1 1 d . . .
H13A H 0.1931 0.5691 0.7549 0.170 Uiso 1 1 calc R . .
H13B H 0.1766 0.7663 0.7340 0.170 Uiso 1 1 calc R . .
H13C H 0.2339 0.6272 0.6956 0.170 Uiso 1 1 calc R . .
O1 O -0.20846(12) 0.4442(3) 0.63037(10) 0.0730(6) Uani 1 1 d . . .
H1 H -0.2029 0.3631 0.6073 0.110 Uiso 1 1 calc R . .
O2 O -0.18933(12) 0.2714(3) 0.52515(9) 0.0664(6) Uani 1 1 d . . .
O3 O 0.16548(12) 0.1898(3) 0.54933(8) 0.0620(5) Uani 1 1 d . . .
H3 H 0.2121 0.1976 0.5260 0.093 Uiso 1 1 calc R . .

loop_
_atom_site_aniso_label
_atom_site_aniso_U_11
_atom_site_aniso_U_22
_atom_site_aniso_U_33
_atom_site_aniso_U_23
_atom_site_aniso_U_13
_atom_site_aniso_U_12
C1 0.0454(13) 0.0445(12) 0.0464(14) -0.0015(10) -0.0048(10) -0.0077(9)
C2 0.0405(12) 0.0381(11) 0.0407(12) -0.0014(9) 0.0006(9) -0.0045(8)
C3 0.0474(13) 0.0392(11) 0.0415(12) -0.0023(9) 0.0042(10) -0.0041(9)
C4 0.0629(15) 0.0486(13) 0.0404(13) -0.0021(10) 0.0094(11) -0.0103(11)
C5 0.0651(16) 0.0500(13) 0.0420(13) 0.0019(10) -0.0044(11) -0.0048(11)
C6 0.0433(12) 0.0512(13) 0.0401(12) 0.0063(10) 0.0029(10) -0.0038(9)
C7 0.0402(11) 0.0521(13) 0.0288(11) 0.0065(9) 0.0054(9) -0.0020(9)
C8 0.0441(13) 0.0651(15) 0.0378(13) 0.0046(11) 0.0077(10) 0.0020(11)
C9 0.0689(17) 0.0689(17) 0.0466(15) 0.0000(13) 0.0176(13) 0.0187(13)
C10 0.088(2) 0.0615(16) 0.0445(15) -0.0109(12) 0.0074(14) -0.0073(14)
C11 0.0668(17) 0.0728(18) 0.0448(14) -0.0082(12) -0.0030(13) -0.0134(14)
C12 0.0456(13) 0.0660(15) 0.0405(13) 0.0011(11) -0.0006(10) 0.0022(11)
C13 0.094(3) 0.125(3) 0.120(4) -0.040(3) -0.027(2) -0.028(2)
O1 0.0404(10) 0.1024(16) 0.0763(15) -0.0102(12) 0.0019(9) 0.0063(9)
O2 0.0432(10) 0.1018(15) 0.0543(11) -0.0006(10) -0.0089(8) -0.0021(9)
O3 0.0405(9) 0.0943(14) 0.0513(11) 0.0015(10) 0.0054(8) 0.0031(9)

loop_
_atom_type_symbol
_atom_type_description
_atom_type_scat_dispersion_real
_atom_type_scat_dispersion_imag
_atom_type_scat_source
C C 0.0033 0.0016 'International Tables Vol C Tables 4.2.6.8 and 6.1.1.4'
H H 0.0000 0.0000 'International Tables Vol C Tables 4.2.6.8 and 6.1.1.4'
O O 0.0106 0.0060 'International Tables Vol C Tables 4.2.6.8 and 6.1.1.4'

loop_
_geom_angle_atom_site_label_1
_geom_angle_atom_site_label_2
_geom_angle_atom_site_label_3
_geom_angle
_geom_angle_site_symmetry_1
_geom_angle_site_symmetry_3
_geom_angle_publ_flag
O2 C1 C2 124.3(2) . . ?
O2 C1 C5 124.8(2) . . ?
C2 C1 C5 110.9(2) . . ?
C3 C2 C1 107.3(2) . . ?
C3 C2 C6 127.4(2) . . ?
C1 C2 C6 125.2(2) . . ?
O3 C3 C2 123.4(2) . . ?
O3 C3 C4 123.0(2) . . ?
C2 C3 C4 113.6(2) . . ?
C3 C4 C5 103.53(19) . . ?
C3 C4 H4A 111.1 . . ?
C5 C4 H4A 111.1 . . ?
C3 C4 H4B 111.1 . . ?
C5 C4 H4B 111.1 . . ?
H4A C4 H4B 109.0 . . ?
C1 C5 C4 104.5(2) . . ?
C1 C5 H5A 110.8 . . ?
C4 C5 H5A 110.8 . . ?
C1 C5 H5B 110.8 . . ?
C4 C5 H5B 110.8 . . ?
H5A C5 H5B 108.9 . . ?
C2 C6 C7 112.28(18) . . ?
C2 C6 H6A 109.1 . . ?
C7 C6 H6A 109.1 . . ?
C2 C6 H6B 109.1 . . ?
C7 C6 H6B 109.1 . . ?
H6A C6 H6B 107.9 . . ?
C12 C7 C8 117.2(2) . . ?
C12 C7 C6 120.08(19) . . ?
C8 C7 C6 122.7(2) . . ?
O1 C8 C9 116.9(2) . . ?
O1 C8 C7 122.7(2) . . ?
C9 C8 C7 120.3(2) . . ?
C10 C9 C8 120.6(2) . . ?
C10 C9 H9 119.7 . . ?
C8 C9 H9 119.7 . . ?
C9 C10 C11 120.9(2) . . ?
C9 C10 H10 119.6 . . ?
C11 C10 H10 119.6 . . ?
C12 C11 C10 117.4(2) . . ?
C12 C11 C13 121.4(3) . . ?
C10 C11 C13 121.2(3) . . ?
C11 C12 C7 123.5(2) . . ?
C11 C12 H12 118.2 . . ?
C7 C12 H12 118.2 . . ?
C11 C13 H13A 109.5 . . ?
C11 C13 H13B 109.5 . . ?
H13A C13 H13B 109.5 . . ?
C11 C13 H13C 109.5 . . ?
H13A C13 H13C 109.5 . . ?
H13B C13 H13C 109.5 . . ?
C8 O1 H1 109.5 . . ?
C3 O3 H3 109.5 . . ?

loop_
_geom_bond_atom_site_label_1
_geom_bond_atom_site_label_2
_geom_bond_distance
_geom_bond_site_symmetry_2
_geom_bond_publ_flag
C1 O2 1.249(3) . ?
C1 C2 1.419(3) . ?
C1 C5 1.495(4) . ?
C2 C3 1.360(3) . ?
C2 C6 1.501(3) . ?
C3 O3 1.307(3) . ?
C3 C4 1.490(3) . ?
C4 C5 1.515(3) . ?
C4 H4A 0.9700 . ?
C4 H4B 0.9700 . ?
C5 H5A 0.9700 . ?
C5 H5B 0.9700 . ?
C6 C7 1.511(3) . ?
C6 H6A 0.9700 . ?
C6 H6B 0.9700 . ?
C7 C12 1.381(3) . ?
C7 C8 1.385(3) . ?
C8 O1 1.374(3) . ?
C8 C9 1.378(4) . ?
C9 C10 1.366(4) . ?
C9 H9 0.9300 . ?
C10 C11 1.378(4) . ?
C10 H10 0.9300 . ?
C11 C12 1.376(4) . ?
C11 C13 1.506(4) . ?
C12 H12 0.9300 . ?
C13 H13A 0.9600 . ?
C13 H13B 0.9600 . ?
C13 H13C 0.9600 . ?
O1 H1 0.8200 . ?
O3 H3 0.8200 . ?

loop_
_cod_related_entry_id
_cod_related_entry_database
_cod_related_entry_code
1 ChemSpider 30653446
